data_2006829
loop_
_publ_author_name
'Wiesch, Andre'
'Bluhm, Karsten'

_publ_section_title
;
 The First Cadmium Rare Earth Borates CdLn[B~5~O~10~] with Ln = La, Sm,
 Eu
;
_journal_issue 12
_journal_name_full 'Acta Crystallographica Section C'
_journal_page_first 1730
_journal_page_last 1733
_journal_paper_doi 10.1107/S0108270197008202
_journal_volume 53
_journal_year 1997
_chemical_formula_iupac 'Cd Sm [B5 O10]'
_chemical_formula_sum 'B5 Cd O10 Sm'
_chemical_formula_weight 476.85
_space_group_IT_number 14
_symmetry_cell_setting monoclinic
_symmetry_space_group_name_Hall '-P 2yn'
_symmetry_space_group_name_H-M 'P 1 21/n 1'
_audit_creation_method SHELXL
_cell_angle_alpha 90.00
_cell_angle_beta 92.34(2)
_cell_angle_gamma 90.00
_cell_formula_units_Z 4
_cell_length_a 8.588(3)
_cell_length_b 7.8819(14)
_cell_length_c 9.583(2)
_cell_measurement_reflns_used 25
_cell_measurement_temperature 293(2)
_cell_measurement_theta_max 15
_cell_measurement_theta_min 5
_cell_volume 648.1(3)
_computing_cell_refinement STADI4
_computing_data_collection 'STADI4 (Stoe & Cie, 1992)'
_computing_data_reduction STADI4
_computing_molecular_graphics 'ORTEP (Johnson, 1965)'
_computing_publication_material SHELXL93
_computing_structure_refinement 'SHELXL93 (Sheldrick, 1993)'
_computing_structure_solution 'SHELXS86 (Sheldrick, 1990)'
_diffrn_ambient_temperature 293(2)
_diffrn_measurement_device 'Philips PW 1100'
_diffrn_measurement_method \w-2\q
_diffrn_radiation_monochromator graphite
_diffrn_radiation_source 'fine-focus sealed tube'
_diffrn_radiation_type MoK\a
_diffrn_radiation_wavelength 0.71069
_diffrn_reflns_av_R_equivalents 0.0186
_diffrn_reflns_av_sigmaI/netI 0.0372
_diffrn_reflns_limit_h_max 13
_diffrn_reflns_limit_h_min 0
_diffrn_reflns_limit_k_max 12
_diffrn_reflns_limit_k_min 0
_diffrn_reflns_limit_l_max 15
_diffrn_reflns_limit_l_min -15
_diffrn_reflns_number 2979
_diffrn_reflns_theta_max 34.98
_diffrn_reflns_theta_min 3.12
_diffrn_standards_decay_% 0.2
_diffrn_standards_interval_time 120min
_diffrn_standards_number 3
_exptl_absorpt_coefficient_mu 12.305
_exptl_absorpt_correction_T_max 0.1580
_exptl_absorpt_correction_T_min 0.0518
_exptl_absorpt_correction_type '\y scan (EMPIR; Stoe & Cie, 1988)'
_exptl_crystal_colour 'pale yellow'
_exptl_crystal_density_diffrn 4.887
_exptl_crystal_density_meas ?
_exptl_crystal_density_method none
_exptl_crystal_description irregular
_exptl_crystal_F_000 860
_exptl_crystal_size_max 0.1
_exptl_crystal_size_mid 0.1
_exptl_crystal_size_min 0.1
_refine_diff_density_max 2.933
_refine_diff_density_min -2.979
_refine_ls_extinction_coef 0.00145(8)
_refine_ls_extinction_method SHELXL
_refine_ls_goodness_of_fit_all 1.148
_refine_ls_goodness_of_fit_obs 1.243
_refine_ls_matrix_type full
_refine_ls_number_parameters 130
_refine_ls_number_reflns 2828
_refine_ls_number_restraints 0
_refine_ls_restrained_S_all 1.148
_refine_ls_restrained_S_obs 1.243
_refine_ls_R_factor_all 0.0466
_refine_ls_R_factor_obs .0293
_refine_ls_shift/esd_max 0.008
_refine_ls_shift/esd_mean 0.000
_refine_ls_structure_factor_coef Fsqd
_refine_ls_weighting_details 'w = 1/[\s^2^(Fo^2^)+(0.0504P)^2^] where P=(Fo^2^+2Fc^2^)/3'
_refine_ls_weighting_scheme calc
_refine_ls_wR_factor_all 0.0901
_refine_ls_wR_factor_obs .0869
_reflns_number_observed 2267
_reflns_number_total 2828
_reflns_observed_criterion >2sigma(I)
_cod_data_source_file jz1197.cif
_cod_data_source_block CdSm
_cod_depositor_comments
;
The following automatic conversions were performed:

'_exptl_crystal_density_meas' value 'not measured' was changed to '?'
- the value is perceived as not measured.

Automatic conversion script
Id: cif_fix_values 3008 2015-01-20 13:52:24Z robertas 

The following automatic conversions were performed:

'_refine_ls_weighting_scheme' value 'calc w =
1/[\s^2^(Fo^2^)+(0.0504P)^2^] where P=(Fo^2^+2Fc^2^)/3' was changed
to 'calc'. New tag '_refine_ls_weighting_details' was created. The
value of the new tag was set to 'w = 1/[\s^2^(Fo^2^)+(0.0504P)^2^]
where P=(Fo^2^+2Fc^2^)/3'.

Automatic conversion script
Id: cif_fix_values 3143 2015-03-26 13:38:13Z robertas 
;
_cod_original_cell_volume 648.2(3)
_cod_original_sg_symbol_H-M 'P 21/n'
_cod_database_code 2006829

loop_
_symmetry_equiv_pos_as_xyz
'x, y, z'
'-x+1/2, y+1/2, -z+1/2'
'-x, -y, -z'
'x-1/2, -y-1/2, z-1/2'

loop_
_atom_site_aniso_label
_atom_site_aniso_U_11
_atom_site_aniso_U_22
_atom_site_aniso_U_33
_atom_site_aniso_U_12
_atom_site_aniso_U_13
_atom_site_aniso_U_23
Cd .01094(4) .00745(3) .00819(4) -.00035(3) .00115(3) .00011(3)
Sm .00776(3) .00939(3) .00853(2) -.00011(2) .00117(2) .00234(2)
O1 .0086(4) .0074(3) .0074(4) -.0010(3) .0009(3) .0026(3)
O2 .0093(4) .0120(4) .0061(4) -.0038(3) .0012(3) .0015(3)
O3 .0094(4) .0069(3) .0087(4) .0028(3) .0032(3) .0020(3)
O4 .0072(4) .0061(3) .0085(4) -.0001(3) .0042(3) -.0003(3)
O5 .0080(4) .0089(4) .0081(4) -.0022(3) .0017(3) .0009(3)
O6 .0055(4) .0102(4) .0079(4) .0008(3) .0020(3) -.0017(3)
O7 .0082(4) .0090(4) .0067(4) .0005(3) .0017(3) .0003(3)
O8 .0092(4) .0087(4) .0085(4) .0020(3) .0039(3) .0009(3)
O9 .0114(4) .0068(4) .0097(4) -.0016(3) .0014(3) -.0015(3)
O10 .0116(4) .0102(4) .0070(4) -.0015(4) .0009(3) -.0004(3)

loop_
_atom_site_label
_atom_site_fract_x
_atom_site_fract_y
_atom_site_fract_z
_atom_site_U_iso_or_equiv
_atom_site_thermal_displace_type
_atom_site_calc_flag
_atom_site_refinement_flags
_atom_site_occupancy
_atom_site_disorder_group
_atom_site_type_symbol
Cd .599777(13) .403639(12) .128472(11) .00884(2) Uani d . 1 . Cd
Sm .190110(9) .175530(9) .236503(8) .008540(10) Uani d . 1 . Sm
B1 .9161(2) .5733(2) .2475(2) .0079(2) Uiso d . 1 . B
B2 .4805(2) .3233(2) .4040(2) .0066(2) Uiso d . 1 . B
B3 .7205(2) .5308(2) .4412(2) .0074(2) Uiso d . 1 . B
B4 .8420(2) .6060(2) -.0105(2) .0087(2) Uiso d . 1 . B
B5 .9348(2) .3229(2) .4042(2) .0083(2) Uiso d . 1 . B
O1 .03428(13) .70421(13) .21864(11) .0078(2) Uani d . 1 . O
O2 .82622(13) .53192(14) .11686(11) .0091(2) Uani d . 1 . O
O3 .99198(13) .41681(12) .29633(11) .0083(2) Uani d . 1 . O
O4 .81011(12) .63892(13) .35016(11) .0072(2) Uani d . 1 . O
O5 .57893(12) .46779(13) .36126(11) .0083(2) Uani d . 1 . O
O6 .32155(12) .38487(13) .42662(11) .0078(2) Uani d . 1 . O
O7 .54755(12) .23326(13) .52638(10) .0079(2) Uani d . 1 . O
O8 .82038(13) .38141(13) .48748(11) .0087(2) Uani d . 1 . O
O9 .49424(13) .66715(13) .08070(11) .0093(2) Uani d . 1 . O
O10 .24912(13) .43672(14) .12340(11) .0096(2) Uani d . 1 . O

loop_
_atom_type_symbol
_atom_type_description
_atom_type_scat_dispersion_real
_atom_type_scat_dispersion_imag
_atom_type_scat_source
Cd Cd(I -1.0050 1.2020 'International Tables Vol C Tables 4.2.6.8 and 6.1.1.4'
Sm Sm(I -.5330 3.4420 'International Tables Vol C Tables 4.2.6.8 and 6.1.1.4'
O O .0080 .0060 'International Tables Vol C Tables 4.2.6.8 and 6.1.1.4'
B B .0013 .0007 'International Tables Vol C Tables 4.2.6.8 and 6.1.1.4'

loop_
_geom_angle_atom_site_label_1
_geom_angle_atom_site_label_2
_geom_angle_atom_site_label_3
_geom_angle_site_symmetry_1
_geom_angle_site_symmetry_3
_geom_angle
O2 Cd O9 . 3_665 111.26(4)
O2 Cd O4 . 2_645 97.50(4)
O9 Cd O4 3_665 2_645 87.68(4)
O2 Cd O5 . . 92.98(4)
O9 Cd O5 3_665 . 153.87(4)
O4 Cd O5 2_645 . 99.03(4)
O2 Cd O9 . . 85.24(4)
O9 Cd O9 3_665 . 85.47(4)
O4 Cd O9 2_645 . 173.14(4)
O5 Cd O9 . . 87.08(4)
O2 Cd O1 . 2_545 139.34(4)
O9 Cd O1 3_665 2_545 102.51(4)
O4 Cd O1 2_645 2_545 61.19(4)
O5 Cd O1 . 2_545 60.49(4)
O9 Cd O1 . 2_545 120.21(4)
O2 Cd O10 . . 147.42(4)
O9 Cd O10 3_665 . 71.28(4)
O4 Cd O10 2_645 . 115.08(3)
O5 Cd O10 . . 83.09(4)
O9 Cd O10 . . 62.31(4)
O1 Cd O10 2_545 . 64.87(4)
O2 Cd O10 . 3_665 50.66(4)
O9 Cd O10 3_665 3_665 62.44(4)
O4 Cd O10 2_645 3_665 107.48(4)
O5 Cd O10 . 3_665 136.64(3)
O9 Cd O10 . 3_665 69.42(4)
O1 Cd O10 2_545 3_665 162.72(3)
O10 Cd O10 . 3_665 114.00(3)
O10 Sm O10 2_545 . 154.087(13)
O10 Sm O1 2_545 2_545 77.26(4)
O10 Sm O1 . 2_545 76.95(4)
O10 Sm O9 2_545 2_545 72.60(4)
O10 Sm O9 . 2_545 120.73(4)
O1 Sm O9 2_545 2_545 123.03(4)
O10 Sm O7 2_545 4_565 143.39(4)
O10 Sm O7 . 4_565 58.46(4)
O1 Sm O7 2_545 4_565 125.62(4)
O9 Sm O7 2_545 4_565 106.71(4)
O10 Sm O3 2_545 1_455 125.66(4)
O10 Sm O3 . 1_455 68.12(4)
O1 Sm O3 2_545 1_455 122.35(4)
O9 Sm O3 2_545 1_455 53.93(4)
O7 Sm O3 4_565 1_455 69.95(4)
O10 Sm O6 2_545 . 91.56(4)
O10 Sm O6 . . 71.70(4)
O1 Sm O6 2_545 . 55.51(4)
O9 Sm O6 2_545 . 78.06(4)
O7 Sm O6 4_565 . 124.63(4)
O3 Sm O6 1_455 . 70.38(4)
O10 Sm O8 2_545 4_565 106.20(4)
O10 Sm O8 . 4_565 68.97(4)
O1 Sm O8 2_545 4_565 74.57(4)
O9 Sm O8 2_545 4_565 160.28(3)
O7 Sm O8 4_565 4_565 62.02(4)
O3 Sm O8 1_455 4_565 127.21(3)
O6 Sm O8 . 4_565 121.57(3)
O10 Sm O6 2_545 2_545 70.34(4)
O10 Sm O6 . 2_545 117.34(4)
O1 Sm O6 2_545 2_545 101.04(3)
O9 Sm O6 2_545 2_545 112.18(3)
O7 Sm O6 4_565 2_545 76.78(3)
O3 Sm O6 1_455 2_545 135.34(3)
O6 Sm O6 . 2_545 153.97(2)
O8 Sm O6 4_565 2_545 51.27(3)
O10 Sm O5 2_545 2_545 83.69(4)
O10 Sm O5 . 2_545 120.75(4)
O1 Sm O5 2_545 2_545 149.60(3)
O9 Sm O5 2_545 2_545 71.74(4)
O7 Sm O5 4_565 2_545 62.52(4)
O3 Sm O5 1_455 2_545 88.01(4)
O6 Sm O5 . 2_545 149.48(3)
O8 Sm O5 4_565 2_545 88.55(4)
O6 Sm O5 2_545 2_545 49.71(3)
O4 B1 O3 . . 111.35(12)
O4 B1 O2 . . 109.24(12)
O3 B1 O2 . . 107.16(11)
O4 B1 O1 . 1_655 109.23(11)
O3 B1 O1 . 1_655 110.32(12)
O2 B1 O1 . 1_655 109.49(11)
O4 B1 O8 . . 56.36(7)
O3 B1 O8 . . 56.17(7)
O2 B1 O8 . . 113.63(9)
O1 B1 O8 1_655 . 136.88(10)
O7 B2 O6 . . 112.16(12)
O7 B2 O5 . . 112.45(11)
O6 B2 O5 . . 109.20(11)
O7 B2 O1 . 2_545 109.90(11)
O6 B2 O1 . 2_545 105.72(11)
O5 B2 O1 . 2_545 107.07(11)
O7 B2 O2 . 2_645 56.99(7)
O6 B2 O2 . 2_645 145.39(10)
O5 B2 O2 . 2_645 105.03(9)
O1 B2 O2 2_545 2_645 58.19(7)
O7 B2 O5 . 3_666 74.09(7)
O6 B2 O5 . 3_666 59.78(7)
O5 B2 O5 . 3_666 84.09(8)
O1 B2 O5 2_545 3_666 164.60(10)
O2 B2 O5 2_645 3_666 130.21(6)
O4 B3 O6 . 3_666 113.59(11)
O4 B3 O5 . . 108.96(11)
O6 B3 O5 3_666 . 111.35(12)
O4 B3 O8 . . 108.84(12)
O6 B3 O8 3_666 . 104.63(11)
O5 B3 O8 . . 109.32(11)
O4 B3 O3 . . 56.10(7)
O6 B3 O3 3_666 . 140.59(10)
O5 B3 O3 . . 107.70(9)
O8 B3 O3 . . 56.12(7)
O4 B3 O7 . . 157.62(10)
O6 B3 O7 3_666 . 88.67(8)
O5 B3 O7 . . 57.48(7)
O8 B3 O7 . . 65.18(7)
O3 B3 O7 . . 108.27(6)
O10 B4 O2 3_665 . 122.26(13)
O10 B4 O7 3_665 2_655 117.79(13)
O2 B4 O7 . 2_655 119.92(13)
O10 B4 O8 3_665 2_655 88.90(9)
O2 B4 O8 . 2_655 102.04(10)
O7 B4 O8 2_655 2_655 77.15(8)
O10 B4 O1 3_665 1_655 178.06(11)
O2 B4 O1 . 1_655 59.62(8)
O7 B4 O1 2_655 1_655 60.31(7)
O8 B4 O1 2_655 1_655 90.22(6)
O8 B5 O9 . 2_645 124.35(13)
O8 B5 O3 . . 122.81(13)
O9 B5 O3 2_645 . 112.84(13)
O8 B5 O4 . . 61.47(7)
O9 B5 O4 2_645 . 174.17(11)
O3 B5 O4 . . 61.35(7)
B1 O1 B2 1_455 2 122.90(11)
B1 O1 O6 1_455 2 154.78(9)
B2 O1 O6 2 2 36.67(7)
B1 O1 Sm 1_455 2 125.42(8)
B2 O1 Sm 2 2 104.47(8)
O6 O1 Sm 2 2 68.12(4)
B1 O1 O4 1_455 1_455 35.12(7)
B2 O1 O4 2 1_455 119.98(9)
O6 O1 O4 2 1_455 152.28(6)
Sm O1 O4 2 1_455 133.84(5)
B1 O1 O5 1_455 2 112.94(9)
B2 O1 O5 2 2 36.19(7)
O6 O1 O5 2 2 60.61(5)
Sm O1 O5 2 2 121.43(5)
O4 O1 O5 1_455 2 91.71(5)
B1 O1 O3 1_455 1_455 34.60(7)
B2 O1 O3 2 1_455 144.68(9)
O6 O1 O3 2 1_455 146.23(6)
Sm O1 O3 2 1_455 90.92(4)
O4 O1 O3 1_455 1_455 60.21(4)
O5 O1 O3 2 1_455 147.53(6)
B1 O1 O2 1_455 1_455 35.24(7)
B2 O1 O2 2 1_455 89.87(8)
O6 O1 O2 2 1_455 119.65(6)
Sm O1 O2 2 1_455 136.63(5)
O4 O1 O2 1_455 1_455 59.72(5)
O5 O1 O2 2 1_455 94.26(5)
O3 O1 O2 1_455 1_455 58.66(4)
B1 O1 O7 1_455 2 94.15(8)
B2 O1 O7 2 2 34.55(7)
O6 O1 O7 2 2 60.99(5)
Sm O1 O7 2 2 115.19(5)
O4 O1 O7 1_455 2 108.70(6)
O5 O1 O7 2 2 60.97(4)
O3 O1 O7 1_455 2 110.14(5)
O2 O1 O7 1_455 2 58.95(4)
B1 O1 Cd 1_455 2 89.60(8)
B2 O1 Cd 2 2 92.28(8)
O6 O1 Cd 2 2 103.49(5)
Sm O1 Cd 2 2 115.77(4)
O4 O1 Cd 1_455 2 54.59(4)
O5 O1 Cd 2 2 56.37(4)
O3 O1 Cd 1_455 2 109.56(5)
O2 O1 Cd 1_455 2 104.02(5)
O7 O1 Cd 2 2 112.94(5)
B1 O1 B4 1_455 1_455 64.36(8)
B2 O1 B4 2 1_455 62.10(7)
O6 O1 B4 2 1_455 90.63(6)
Sm O1 B4 2 1_455 131.30(6)
O4 O1 B4 1_455 1_455 83.83(6)
O5 O1 B4 2 1_455 76.80(5)
O3 O1 B4 1_455 1_455 83.76(5)
O2 O1 B4 1_455 1_455 29.14(4)
O7 O1 B4 2 1_455 29.81(4)
Cd O1 B4 2 1_455 111.54(5)
B1 O1 O10 1_455 . 90.11(8)
B2 O1 O10 2 . 103.67(8)
O6 O1 O10 2 . 84.27(5)
Sm O1 O10 2 . 50.75(3)
O4 O1 O10 1_455 . 122.08(5)
O5 O1 O10 2 . 139.77(5)
O3 O1 O10 1_455 . 62.12(4)
O2 O1 O10 1_455 . 86.30(5)
O7 O1 O10 2 . 85.92(5)
Cd O1 O10 2 . 161.11(5)
B4 O1 O10 1_455 . 85.22(5)
B4 O2 B1 . . 126.48(12)
B4 O2 Cd . . 111.25(9)
B1 O2 Cd . . 119.38(9)
B4 O2 O3 . . 137.28(10)
B1 O2 O3 . . 36.18(7)
Cd O2 O3 . . 107.09(5)
B4 O2 O10 . 3_665 28.72(8)
B1 O2 O10 . 3_665 155.16(9)
Cd O2 O10 . 3_665 83.72(5)
O3 O2 O10 . 3_665 150.97(6)
B4 O2 O7 . 2_655 30.38(8)
B1 O2 O7 . 2_655 96.10(8)
Cd O2 O7 . 2_655 139.30(6)
O3 O2 O7 . 2_655 113.49(6)
O10 O2 O7 3_665 2_655 59.09(5)
B4 O2 O4 . . 134.00(10)
B1 O2 O4 . . 35.14(7)
Cd O2 O4 . . 91.70(5)
O3 O2 O4 . . 60.90(5)
O10 O2 O4 3_665 . 147.33(6)
O7 O2 O4 2_655 . 110.31(6)
B4 O2 O1 . 1_655 91.24(9)
B1 O2 O1 . 1_655 35.27(7)
Cd O2 O1 . 1_655 151.46(6)
O3 O2 O1 . 1_655 60.64(5)
O10 O2 O1 3_665 1_655 119.96(6)
O7 O2 O1 2_655 1_655 60.86(5)
O4 O2 O1 . 1_655 59.76(5)
B4 O2 B2 . 2_655 60.81(8)
B1 O2 B2 . 2_655 66.16(8)
Cd O2 B2 . 2_655 153.43(6)
O3 O2 B2 . 2_655 91.44(5)
O10 O2 B2 3_665 2_655 89.11(5)
O7 O2 B2 2_655 2_655 31.04(4)
O4 O2 B2 . 2_655 80.66(5)
O1 O2 B2 1_655 2_655 31.94(4)
B4 O2 O7 . 4_665 87.25(9)
B1 O2 O7 . 4_665 94.81(8)
Cd O2 O7 . 4_665 105.57(5)
O3 O2 O7 . 4_665 64.57(4)
O10 O2 O7 3_665 4_665 86.72(5)
O7 O2 O7 2_655 4_665 89.36(5)
O4 O2 O7 . 4_665 125.45(5)
O1 O2 O7 1_655 4_665 92.38(5)
B2 O2 O7 2_655 4_665 99.49(5)
B4 O2 O9 . . 82.85(9)
B1 O2 O9 . . 118.16(9)
Cd O2 O9 . . 48.84(3)
O3 O2 O9 . . 138.40(6)
O10 O2 O9 3_665 . 68.76(5)
O7 O2 O9 2_655 . 98.44(5)
O4 O2 O9 . . 83.90(5)
O1 O2 O9 1_655 . 121.44(5)
B2 O2 O9 2_655 . 104.79(5)
O7 O2 O9 4_665 . 144.78(5)
B4 O2 O8 . 2_655 53.09(8)
B1 O2 O8 . 2_655 105.17(8)
Cd O2 O8 . 2_655 94.29(4)
O3 O2 O8 . 2_655 141.30(5)
O10 O2 O8 3_665 2_655 61.06(4)
O7 O2 O8 2_655 2_655 54.93(4)
O4 O2 O8 . 2_655 87.20(5)
O1 O2 O8 1_655 2_655 85.22(5)
B2 O2 O8 2_655 2_655 60.15(4)
O7 O2 O8 4_665 2_655 140.11(5)
O9 O2 O8 . 2_655 45.89(3)
B5 O3 B1 . . 121.68(12)
B5 O3 O9 . 2_645 33.54(7)
B1 O3 O9 . 2_645 154.23(10)
B5 O3 O2 . . 121.90(10)
B1 O3 O2 . . 36.66(7)
O9 O3 O2 2_645 . 135.93(6)
B5 O3 O8 . . 28.51(7)
B1 O3 O8 . . 93.59(9)
O9 O3 O8 2_645 . 62.05(5)
O2 O3 O8 . . 103.17(6)
B5 O3 O4 . . 88.61(9)
B1 O3 O4 . . 34.31(7)
O9 O3 O4 2_645 . 122.15(6)
O2 O3 O4 . . 60.18(5)
O8 O3 O4 . . 60.10(5)
B5 O3 O1 . 1_655 142.87(9)
B1 O3 O1 . 1_655 35.08(7)
O9 O3 O1 2_645 1_655 163.14(6)
O2 O3 O1 . 1_655 60.70(4)
O8 O3 O1 . 1_655 116.51(5)
O4 O3 O1 . 1_655 59.55(4)
B5 O3 Sm . 1_655 91.65(8)
B1 O3 Sm . 1_655 145.42(9)
O9 O3 Sm 2_645 1_655 58.11(4)
O2 O3 Sm . 1_655 119.58(5)
O8 O3 Sm . 1_655 120.15(5)
O4 O3 Sm . 1_655 179.73(5)
O1 O3 Sm 1_655 1_655 120.25(5)
B5 O3 O10 . 1_655 141.50(9)
B1 O3 O10 . 1_655 96.56(8)
O9 O3 O10 2_645 1_655 108.93(5)
O2 O3 O10 . 1_655 90.80(5)
O8 O3 O10 . 1_655 165.90(6)
O4 O3 O10 . 1_655 127.88(5)
O1 O3 O10 1_655 1_655 68.62(4)
Sm O3 O10 1_655 1_655 51.89(3)
B5 O3 O7 . 4_665 121.76(9)
B1 O3 O7 . 4_665 98.37(8)
O9 O3 O7 2_645 4_665 95.82(5)
O2 O3 O7 . 4_665 67.95(4)
O8 O3 O7 . 4_665 139.22(5)
O4 O3 O7 . 4_665 128.10(5)
O1 O3 O7 1_655 4_665 94.31(5)
Sm O3 O7 1_655 4_665 51.65(3)
O10 O3 O7 1_655 4_665 48.49(4)
B5 O3 B3 . . 59.34(8)
B1 O3 B3 . . 62.38(8)
O9 O3 B3 2_645 . 92.61(6)
O2 O3 B3 . . 76.00(5)
O8 O3 B3 . . 31.36(4)
O4 O3 B3 . . 30.12(4)
O1 O3 B3 1_655 . 89.48(5)
Sm O3 B3 1_655 . 150.10(5)
O10 O3 B3 1_655 . 158.00(5)
O7 O3 B3 4_665 . 135.79(6)
B5 O3 O8 . 3_766 87.99(8)
B1 O3 O8 . 3_766 89.65(8)
O9 O3 O8 2_645 3_766 94.84(5)
O2 O3 O8 . 3_766 125.72(5)
O8 O3 O8 . 3_766 82.28(5)
O4 O3 O8 . 3_766 78.68(5)
O1 O3 O8 1_655 3_766 68.62(4)
Sm O3 O8 1_655 3_766 101.43(4)
O10 O3 O8 1_655 3_766 88.00(5)
O7 O3 O8 4_665 3_766 136.27(5)
B3 O3 O8 . 3_766 85.73(5)
B3 O4 B1 . . 123.60(11)
B3 O4 Cd . 2_655 132.81(9)
B1 O4 Cd . 2_655 99.75(8)
B3 O4 O2 . . 113.79(9)
B1 O4 O2 . . 35.62(7)
Cd O4 O2 2_655 . 112.41(5)
B3 O4 O1 . 1_655 153.16(9)
B1 O4 O1 . 1_655 35.65(7)
Cd O4 O1 2_655 1_655 64.22(4)
O2 O4 O1 . 1_655 60.51(5)
B3 O4 O5 . . 36.00(7)
B1 O4 O5 . . 111.66(9)
Cd O4 O5 2_655 . 143.48(5)
O2 O4 O5 . . 85.60(5)
O1 O4 O5 1_655 . 145.55(6)
B3 O4 O3 . . 93.78(8)
B1 O4 O3 . . 34.34(7)
Cd O4 O3 2_655 . 118.18(5)
O2 O4 O3 . . 58.92(5)
O1 O4 O3 1_655 . 60.24(4)
O5 O4 O3 . . 98.34(5)
B3 O4 O8 . . 36.30(7)
B1 O4 O8 . . 93.41(8)
Cd O4 O8 2_655 . 136.87(5)
O2 O4 O8 . . 102.11(5)
O1 O4 O8 1_655 . 116.97(6)
O5 O4 O8 . . 61.14(5)
O3 O4 O8 . . 59.90(5)
B3 O4 O6 . 3_666 33.55(7)
B1 O4 O6 . 3_666 151.25(9)
Cd O4 O6 2_655 3_666 99.27(5)
O2 O4 O6 . 3_666 145.82(6)
O1 O4 O6 1_655 3_666 151.36(6)
O5 O4 O6 . 3_666 60.72(5)
O3 O4 O6 . 3_666 116.95(6)
O8 O4 O6 . 3_666 58.15(4)
B3 O4 B5 . . 64.55(8)
B1 O4 B5 . . 63.79(8)
Cd O4 B5 2_655 . 134.27(6)
O2 O4 B5 . . 79.65(5)
O1 O4 B5 1_655 . 88.77(5)
O5 O4 B5 . . 78.45(5)
O3 O4 B5 . . 30.04(4)
O8 O4 B5 . . 29.87(5)
O6 O4 B5 3_666 . 87.51(5)
B3 O4 O9 . 4_676 97.41(8)
B1 O4 O9 . 4_676 110.10(8)
Cd O4 O9 2_655 4_676 45.76(3)
O2 O4 O9 . 4_676 142.92(6)
O1 O4 O9 1_655 4_676 82.56(5)
O5 O4 O9 . 4_676 130.45(5)
O3 O4 O9 . 4_676 101.29(5)
O8 O4 O9 . 4_676 91.15(5)
O6 O4 O9 3_666 4_676 69.81(4)
B5 O4 O9 . 4_676 97.48(5)
B3 O4 O2 . 2_655 106.85(8)
B1 O4 O2 . 2_655 128.58(8)
Cd O4 O2 2_655 2_655 40.88(3)
O2 O4 O2 . 2_655 116.70(5)
O1 O4 O2 1_655 2_655 98.23(5)
O5 O4 O2 . 2_655 102.90(5)
O3 O4 O2 . 2_655 157.96(5)
O8 O4 O2 . 2_655 137.22(5)
O6 O4 O2 3_666 2_655 79.23(4)
B5 O4 O2 . 2_655 163.61(5)
O9 O4 O2 4_676 2_655 69.00(4)
B2 O5 B3 . . 124.97(11)
B2 O5 Cd . . 99.58(8)
B3 O5 Cd . . 118.41(9)
B2 O5 O1 . 2_545 36.74(7)
B3 O5 O1 . 2_545 139.44(9)
Cd O5 O1 . 2_545 63.14(4)
B2 O5 O4 . . 157.15(9)
B3 O5 O4 . . 35.04(7)
Cd O5 O4 . . 89.04(5)
O1 O5 O4 2_545 . 142.52(6)
B2 O5 O6 . . 35.23(7)
B3 O5 O6 . . 133.75(9)
Cd O5 O6 . . 107.49(5)
O1 O5 O6 2_545 . 59.06(4)
O4 O5 O6 . . 158.42(6)
B2 O5 O8 . . 97.47(8)
B3 O5 O8 . . 35.57(7)
Cd O5 O8 . . 108.61(5)
O1 O5 O8 2_545 . 103.87(5)
O4 O5 O8 . . 59.68(5)
O6 O5 O8 . . 124.17(6)
B2 O5 O7 . . 33.54(7)
B3 O5 O7 . . 91.63(8)
Cd O5 O7 . . 118.31(5)
O1 O5 O7 2_545 . 60.09(4)
O4 O5 O7 . . 124.26(6)
O6 O5 O7 . . 60.18(4)
O8 O5 O7 . . 65.56(5)
B2 O5 O6 . 3_666 108.42(8)
B3 O5 O6 . 3_666 34.23(7)
Cd O5 O6 . 3_666 149.91(6)
O1 O5 O6 2_545 3_666 142.36(6)
O4 O5 O6 . 3_666 60.86(5)
O6 O5 O6 . 3_666 101.78(5)
O8 O5 O6 . 3_666 57.75(4)
O7 O5 O6 . 3_666 82.34(5)
B2 O5 O7 . 3_666 107.60(8)
B3 O5 O7 . 3_666 81.07(8)
Cd O5 O7 . 3_666 126.78(5)
O1 O5 O7 2_545 3_666 133.21(6)
O4 O5 O7 . 3_666 83.12(5)
O6 O5 O7 . 3_666 75.90(5)
O8 O5 O7 . 3_666 111.95(5)
O7 O5 O7 . 3_666 109.16(5)
O6 O5 O7 3_666 3_666 54.44(4)
B2 O5 B2 . 3_666 95.91(8)
B3 O5 B2 . 3_666 64.65(8)
Cd O5 B2 . 3_666 156.25(5)
O1 O5 B2 2_545 3_666 131.83(6)
O4 O5 B2 . 3_666 83.44(5)
O6 O5 B2 . 3_666 75.88(5)
O8 O5 B2 . 3_666 86.92(5)
O7 O5 B2 . 3_666 84.17(5)
O6 O5 B2 3_666 3_666 31.12(4)
O7 O5 B2 3_666 3_666 29.97(4)
B2 O5 Sm . 2 93.79(8)
B3 O5 Sm . 2 125.98(8)
Cd O5 Sm . 2 84.56(4)
O1 O5 Sm 2_545 2 94.42(5)
O4 O5 Sm . 2 108.15(5)
O6 O5 Sm . 2 61.26(4)
O8 O5 Sm . 2 160.85(5)
O7 O5 Sm . 2 121.12(5)
O6 O5 Sm 3_666 2 103.94(5)
O7 O5 Sm 3_666 2 49.51(3)
B2 O5 Sm 3_666 2 76.52(4)
B2 O6 B3 . 3_666 122.07(11)
B2 O6 O8 . 3_666 142.98(9)
B3 O6 O8 3_666 3_666 38.05(7)
B2 O6 O1 . 2_545 37.60(7)
B3 O6 O1 3_666 2_545 156.54(9)
O8 O6 O1 3_666 2_545 162.88(6)
B2 O6 O5 . . 35.57(7)
B3 O6 O5 3_666 . 110.91(9)
O8 O6 O5 3_666 . 111.63(6)
O1 O6 O5 2_545 . 60.33(5)
B2 O6 O7 . . 33.85(7)
B3 O6 O7 3_666 . 95.85(8)
O8 O6 O7 3_666 . 130.94(6)
O1 O6 O7 2_545 . 60.71(4)
O5 O6 O7 . . 60.78(5)
B2 O6 O5 . 3_666 89.10(8)
B3 O6 O5 3_666 3_666 34.42(7)
O8 O6 O5 3_666 3_666 60.92(5)
O1 O6 O5 2_545 3_666 126.49(6)
O5 O6 O5 . 3_666 78.22(5)
O7 O6 O5 . 3_666 70.37(5)
B2 O6 O4 . 3_666 124.25(9)
B3 O6 O4 3_666 3_666 32.87(7)
O8 O6 O4 3_666 3_666 59.90(4)
O1 O6 O4 2_545 3_666 136.98(6)
O5 O6 O4 . 3_666 134.67(6)
O7 O6 O4 . 3_666 90.49(5)
O5 O6 O4 3_666 3_666 58.42(4)
B2 O6 Sm . . 93.69(8)
B3 O6 Sm 3_666 . 138.19(9)
O8 O6 Sm 3_666 . 120.43(5)
O1 O6 Sm 2_545 . 56.37(4)
O5 O6 Sm . . 110.86(5)
O7 O6 Sm . . 105.76(5)
O5 O6 Sm 3_666 . 167.37(5)
O4 O6 Sm 3_666 . 110.38(5)
B2 O6 Sm . 2 101.63(8)
B3 O6 Sm 3_666 2 96.12(8)
O8 O6 Sm 3_666 2 63.08(4)
O1 O6 Sm 2_545 2 99.94(5)
O5 O6 Sm . 2 69.03(4)
O7 O6 Sm . 2 129.43(5)
O5 O6 Sm 3_666 2 94.53(4)
O4 O6 Sm 3_666 2 122.98(5)
Sm O6 Sm . 2 96.96(4)
B2 O6 O10 . . 93.42(8)
B3 O6 O10 3_666 . 136.21(8)
O8 O6 O10 3_666 . 98.17(5)
O1 O6 O10 2_545 . 66.61(4)
O5 O6 O10 . . 82.32(5)
O7 O6 O10 . . 125.52(5)
O5 O6 O10 3_666 . 142.45(5)
O4 O6 O10 3_666 . 140.57(5)
Sm O6 O10 . . 49.72(3)
Sm O6 O10 2 . 48.28(3)
B2 O6 O3 . 1_455 144.60(9)
B3 O6 O3 3_666 1_455 93.33(8)
O8 O6 O3 3_666 1_455 66.29(4)
O1 O6 O3 2_545 1_455 107.83(5)
O5 O6 O3 . 1_455 135.61(5)
O7 O6 O3 . 1_455 155.30(5)
O5 O6 O3 3_666 1_455 125.62(5)
O4 O6 O3 3_666 1_455 84.89(5)
Sm O6 O3 . 1_455 54.15(3)
Sm O6 O3 2 1_455 71.95(3)
O10 O6 O3 . 1_455 55.71(4)
B4 O7 B2 2_645 . 120.47(11)
B4 O7 O10 2_645 4_666 30.58(8)
B2 O7 O10 . 4_666 148.20(9)
B4 O7 O2 2_645 2_645 29.70(7)
B2 O7 O2 . 2_645 91.97(8)
O10 O7 O2 4_666 2_645 60.27(5)
B4 O7 Sm 2_645 4_666 88.93(8)
B2 O7 Sm . 4_666 133.55(8)
O10 O7 Sm 4_666 4_666 60.09(4)
O2 O7 Sm 2_645 4_666 116.69(5)
B4 O7 O1 2_645 2_545 89.88(9)
B2 O7 O1 . 2_545 35.56(7)
O10 O7 O1 4_666 2_545 120.46(6)
O2 O7 O1 2_645 2_545 60.19(4)
Sm O7 O1 4_666 2_545 161.07(5)
B4 O7 O6 2_645 . 147.54(9)
B2 O7 O6 . . 33.99(7)
O10 O7 O6 4_666 . 174.28(6)
O2 O7 O6 2_645 . 118.21(6)
Sm O7 O6 4_666 . 123.17(5)
O1 O7 O6 2_545 . 58.31(4)
B4 O7 O5 2_645 . 112.24(9)
B2 O7 O5 . . 34.01(7)
O10 O7 O5 4_666 . 125.84(6)
O2 O7 O5 2_645 . 93.76(5)
Sm O7 O5 4_666 . 104.31(5)
O1 O7 O5 2_545 . 58.94(4)
O6 O7 O5 . . 59.03(4)
B4 O7 O8 2_645 . 72.11(8)
B2 O7 O8 . . 89.70(8)
O10 O7 O8 4_666 . 70.53(5)
O2 O7 O8 2_645 . 77.74(5)
Sm O7 O8 4_666 . 64.39(4)
O1 O7 O8 2_545 . 97.32(5)
O6 O7 O8 . . 114.93(5)
O5 O7 O8 . . 57.20(4)
B4 O7 O5 2_645 3_666 156.34(9)
B2 O7 O5 . 3_666 75.94(7)
O10 O7 O5 4_666 3_666 127.80(5)
O2 O7 O5 2_645 3_666 164.56(6)
Sm O7 O5 4_666 3_666 67.97(3)
O1 O7 O5 2_545 3_666 110.22(5)
O6 O7 O5 . 3_666 55.19(4)
O5 O7 O5 . 3_666 70.84(5)
O8 O7 O5 . 3_666 92.40(5)
B4 O7 O3 2_645 4_566 86.65(8)
B2 O7 O3 . 4_566 146.70(9)
O10 O7 O3 4_666 4_566 63.92(4)
O2 O7 O3 2_645 4_566 109.68(5)
Sm O7 O3 4_666 4_566 58.39(3)
O1 O7 O3 2_545 4_566 140.37(5)
O6 O7 O3 . 4_566 113.06(5)
O5 O7 O3 . 4_566 155.21(5)
O8 O7 O3 . 4_566 118.83(5)
O5 O7 O3 3_666 4_566 85.44(4)
B4 O7 B3 2_645 . 101.07(9)
B2 O7 B3 . . 64.81(8)
O10 O7 B3 4_666 . 101.20(6)
O2 O7 B3 2_645 . 97.21(6)
Sm O7 B3 4_666 . 75.38(4)
O1 O7 B3 2_545 . 86.32(5)
O6 O7 B3 . . 84.40(5)
O5 O7 B3 . . 30.90(4)
O8 O7 B3 . . 31.10(4)
O5 O7 B3 3_666 . 69.11(5)
O3 O7 B3 4_566 . 133.07(5)
B5 O8 B3 . . 120.18(12)
B5 O8 O6 . 3_666 148.55(10)
B3 O8 O6 . 3_666 37.32(7)
B5 O8 O3 . . 28.68(7)
B3 O8 O3 . . 92.52(8)
O6 O8 O3 3_666 . 120.76(6)
B5 O8 O4 . . 88.67(9)
B3 O8 O4 . . 34.87(7)
O6 O8 O4 3_666 . 61.95(5)
O3 O8 O4 . . 59.99(4)
B5 O8 O9 . 2_645 27.88(7)
B3 O8 O9 . 2_645 146.36(9)
O6 O8 O9 3_666 2_645 169.76(6)
O3 O8 O9 . 2_645 56.56(4)
O4 O8 O9 . 2_645 116.54(6)
B5 O8 O5 . . 114.70(9)
B3 O8 O5 . . 35.10(7)
O6 O8 O5 3_666 . 61.33(4)
O3 O8 O5 . . 97.11(6)
O4 O8 O5 . . 59.18(4)
O9 O8 O5 2_645 . 127.62(6)
B5 O8 B4 . 2_645 99.70(9)
B3 O8 B4 . 2_645 112.09(9)
O6 O8 B4 3_666 2_645 109.53(6)
O3 O8 B4 . 2_645 120.55(6)
O4 O8 B4 . 2_645 137.79(6)
O9 O8 B4 2_645 2_645 78.56(6)
O5 O8 B4 . 2_645 80.08(6)
B5 O8 O7 . . 126.22(9)
B3 O8 O7 . . 83.72(8)
O6 O8 O7 3_666 . 79.88(5)
O3 O8 O7 . . 136.58(6)
O4 O8 O7 . . 115.61(5)
O9 O8 O7 2_645 . 108.88(5)
O5 O8 O7 . . 57.25(4)
B4 O8 O7 2_645 . 30.73(4)
B5 O8 Sm . 4_666 141.93(9)
B3 O8 Sm . 4_666 97.89(8)
O6 O8 Sm 3_666 4_666 65.65(4)
O3 O8 Sm . 4_666 166.61(5)
O4 O8 Sm . 4_666 127.59(5)
O9 O8 Sm 2_645 4_666 114.83(5)
O5 O8 Sm . 4_666 96.25(5)
B4 O8 Sm 2_645 4_666 62.91(4)
O7 O8 Sm . 4_666 53.60(3)
B5 O8 B1 . . 58.71(8)
B3 O8 B1 . . 62.43(8)
O6 O8 B1 3_666 . 92.09(5)
O3 O8 B1 . . 30.24(4)
O4 O8 B1 . . 30.22(4)
O9 O8 B1 2_645 . 86.51(5)
O5 O8 B1 . . 74.07(5)
B4 O8 B1 2_645 . 132.43(6)
O7 O8 B1 . . 128.36(6)
Sm O8 B1 4_666 . 157.53(5)
B5 O8 O10 . 4_666 98.04(8)
B3 O8 O10 . 4_666 132.59(9)
O6 O8 O10 3_666 4_666 113.21(6)
O3 O8 O10 . 4_666 125.94(5)
O4 O8 O10 . 4_666 164.91(6)
O9 O8 O10 2_645 4_666 70.89(5)
O5 O8 O10 . 4_666 105.75(5)
B4 O8 O10 2_645 4_666 27.76(4)
O7 O8 O10 . 4_666 49.78(4)
Sm O8 O10 4_666 4_666 50.24(3)
B1 O8 O10 . 4_666 151.45(5)
B5 O9 Cd 2_655 3_665 117.79(9)
B5 O9 O3 2_655 2_655 33.62(8)
Cd O9 O3 3_665 2_655 133.96(6)
B5 O9 Cd 2_655 . 127.91(9)
Cd O9 Cd 3_665 . 94.54(4)
O3 O9 Cd 2_655 . 131.25(6)
B5 O9 Sm 2_655 2 101.57(9)
Cd O9 Sm 3_665 2 116.19(5)
O3 O9 Sm 2_655 2 67.96(4)
Cd O9 Sm . 2 98.34(4)
B5 O9 O8 2_655 2_655 27.78(8)
Cd O9 O8 3_665 2_655 98.71(5)
O3 O9 O8 2_655 2_655 61.39(5)
Cd O9 O8 . 2_655 115.04(6)
Sm O9 O8 2 2_655 129.34(5)
B5 O9 O10 2_655 . 152.73(10)
Cd O9 O10 3_665 . 73.80(4)
O3 O9 O10 2_655 . 120.04(6)
Cd O9 O10 . . 71.39(4)
Sm O9 O10 2 . 52.86(3)
O8 O9 O10 2_655 . 170.88(6)
B5 O9 O2 2_655 . 83.79(9)
Cd O9 O2 3_665 . 108.73(5)
O3 O9 O2 2_655 . 102.30(5)
Cd O9 O2 . . 45.92(3)
Sm O9 O2 2 . 124.46(5)
O8 O9 O2 2_655 . 69.73(5)
O10 O9 O2 . . 117.25(5)
B5 O9 O9 2_655 3_665 142.99(11)
Cd O9 O9 3_665 3_665 48.68(3)
O3 O9 O9 2_655 3_665 175.18(8)
Cd O9 O9 . 3_665 45.86(3)
Sm O9 O9 2 3_665 115.27(6)
O8 O9 O9 2_655 3_665 115.33(7)
O10 O9 O9 . 3_665 63.82(4)
O2 O9 O9 . 3_665 72.97(5)
B5 O9 O4 2_655 4_575 81.05(8)
Cd O9 O4 3_665 4_575 46.56(3)
O3 O9 O4 2_655 4_575 87.53(5)
Cd O9 O4 . 4_575 141.10(5)
Sm O9 O4 2 4_575 100.08(4)
O8 O9 O4 2_655 4_575 77.55(5)
O10 O9 O4 . 4_575 93.40(5)
O2 O9 O4 . 4_575 135.00(5)
O9 O9 O4 3_665 4_575 95.24(5)
B5 O9 O10 2_655 3_665 88.78(9)
Cd O9 O10 3_665 3_665 66.70(4)
O3 O9 O10 2_655 3_665 121.66(5)
Cd O9 O10 . 3_665 66.75(3)
Sm O9 O10 2 3_665 165.09(5)
O8 O9 O10 2_655 3_665 61.67(4)
O10 O9 O10 . 3_665 118.22(4)
O2 O9 O10 . 3_665 45.37(3)
O9 O9 O10 3_665 3_665 54.40(4)
O4 O9 O10 4_575 3_665 92.06(4)
B5 O9 O5 2_655 . 105.52(9)
Cd O9 O5 3_665 . 135.13(5)
O3 O9 O5 2_655 . 89.10(5)
Cd O9 O5 . . 46.42(3)
Sm O9 O5 2 . 62.11(3)
O8 O9 O5 2_655 . 116.25(5)
O10 O9 O5 . . 72.84(4)
O2 O9 O5 . . 63.25(4)
O9 O9 O5 3_665 . 89.47(5)
O4 O9 O5 4_575 . 161.71(5)
O10 O9 O5 3_665 . 104.97(4)
B4 O10 O7 3_665 4_565 31.62(8)
B4 O10 Sm 3_665 2 139.64(9)
O7 O10 Sm 4_565 2 145.33(6)
B4 O10 O2 3_665 3_665 29.02(8)
O7 O10 O2 4_565 3_665 60.63(5)
Sm O10 O2 2 3_665 120.88(5)
B4 O10 Sm 3_665 . 91.25(9)
O7 O10 Sm 4_565 . 61.45(4)
Sm O10 Sm 2 . 118.38(5)
O2 O10 Sm 3_665 . 118.29(5)
B4 O10 O3 3_665 1_455 90.85(9)
O7 O10 O3 4_565 1_455 67.59(5)
Sm O10 O3 2 1_455 82.54(4)
O2 O10 O3 3_665 1_455 112.72(6)
Sm O10 O3 . 1_455 59.99(3)
B4 O10 O9 3_665 . 117.07(9)
O7 O10 O9 4_565 . 148.32(6)
Sm O10 O9 2 . 54.54(3)
O2 O10 O9 3_665 . 88.15(5)
Sm O10 O9 . . 142.47(5)
O3 O10 O9 1_455 . 136.70(5)
B4 O10 O8 3_665 4_565 63.35(8)
O7 O10 O8 4_565 4_565 59.70(4)
Sm O10 O8 2 4_565 154.07(5)
O2 O10 O8 3_665 4_565 73.11(4)
Sm O10 O8 . 4_565 60.79(4)
O3 O10 O8 1_455 4_565 113.60(5)
O9 O10 O8 . 4_565 108.58(5)
B4 O10 O1 3_665 . 94.37(9)
O7 O10 O1 4_565 . 93.98(5)
Sm O10 O1 2 . 51.99(3)
O2 O10 O1 3_665 . 94.35(5)
Sm O10 O1 . . 109.03(5)
O3 O10 O1 1_455 . 49.26(4)
O9 O10 O1 . . 93.68(5)
O8 O10 O1 4_565 . 153.67(5)
B4 O10 O6 3_665 . 147.01(10)
O7 O10 O6 4_565 . 115.42(5)
Sm O10 O6 2 . 61.38(3)
O2 O10 O6 3_665 . 175.87(6)
Sm O10 O6 . . 58.57(3)
O3 O10 O6 1_455 . 63.62(4)
O9 O10 O6 . . 95.89(5)
O8 O10 O6 4_565 . 106.27(5)
O1 O10 O6 . . 84.55(4)
B4 O10 O1 3_665 2_545 125.62(9)
O7 O10 O1 4_565 2_545 106.55(5)
Sm O10 O1 2 2_545 94.74(4)
O2 O10 O1 3_665 2_545 134.02(6)
Sm O10 O1 . 2_545 51.65(3)
O3 O10 O1 1_455 2_545 98.91(5)
O9 O10 O1 . 2_545 90.89(5)
O8 O10 O1 4_565 2_545 63.77(4)
O1 O10 O1 . 2_545 131.55(4)
O6 O10 O1 . 2_545 47.01(3)
B4 O10 Cd 3_665 . 122.38(9)
O7 O10 Cd 4_565 . 132.43(5)
Sm O10 Cd 2 . 82.09(3)
O2 O10 Cd 3_665 . 104.83(5)
Sm O10 Cd . . 98.51(4)
O3 O10 Cd 1_455 . 142.19(5)
O9 O10 Cd . . 46.30(3)
O8 O10 Cd 4_565 . 72.80(4)
O1 O10 Cd . . 133.45(4)
O6 O10 Cd . . 78.69(4)
O1 O10 Cd 2_545 . 48.52(3)

loop_
_geom_bond_atom_site_label_1
_geom_bond_atom_site_label_2
_geom_bond_site_symmetry_2
_geom_bond_distance
_geom_bond_publ_flag
Cd O2 . 2.1988(12) n
Cd O9 3_665 2.2020(12) n
Cd O4 2_645 2.2319(11) n
Cd O5 . 2.3014(12) n
Cd O9 . 2.3046(11) n
Cd O1 2_545 2.4659(11) n
Cd O10 . 3.0213(14) n
Cd O10 3_665 3.0576(13) n
Sm O10 2_545 2.3581(11) n
Sm O10 . 2.3905(11) n
Sm O1 2_545 2.3991(13) n
Sm O9 2_545 2.4096(13) n
Sm O7 4_565 2.4226(11) n
Sm O3 1_455 2.6307(11) n
Sm O6 . 2.6736(11) n
Sm O8 4_565 2.7140(13) n
Sm O6 2_545 2.7730(11) n
Sm O5 2_545 2.9531(12) n
B1 O4 . 1.462(2) n
B1 O3 . 1.463(2) n
B1 O2 . 1.480(2) n
B1 O1 1_655 1.481(2) n
B1 O8 . 2.900(2) n
B2 O7 . 1.468(2) n
B2 O6 . 1.473(2) n
B2 O5 . 1.486(2) n
B2 O1 2_545 1.505(2) n
B2 O2 2_645 2.845(2) n
B2 O5 3_666 2.851(2) n
B3 O4 . 1.461(2) n
B3 O6 3_666 1.488(2) n
B3 O5 . 1.495(2) n
B3 O8 . 1.513(2) n
B3 O3 . 2.904(2) n
B3 O7 . 2.911(2) n
B4 O10 3_665 1.352(2) n
B4 O2 . 1.365(2) n
B4 O7 2_655 1.393(2) n
B4 O8 2_655 2.594(2) n
B4 O1 1_655 2.802(2) n
B5 O8 . 1.371(2) n
B5 O9 2_645 1.375(2) n
B5 O3 . 1.378(2) n
B5 O4 . 2.752(2) n
O1 B1 1_455 1.481(2) n
O1 B2 2 1.505(2) n
O1 O6 2 2.375(2) n
O1 Sm 2 2.3991(13) n
O1 O4 1_455 2.400(2) n
O1 O5 2 2.4056(15) n
O1 O3 1_455 2.4166(15) n
O1 O2 1_455 2.418(2) n
O1 O7 2 2.434(2) n
O1 Cd 2 2.4660(11) n
O1 B4 1_455 2.802(2) n
O1 O10 . 2.970(2) n
O2 O3 . 2.368(2) n
O2 O10 3_665 2.379(2) n
O2 O7 2_655 2.387(2) n
O2 O4 . 2.399(2) n
O2 O1 1_655 2.418(2) n
O2 B2 2_655 2.845(2) n
O2 O7 4_665 2.978(2) n
O2 O9 . 3.050(2) n
O2 O8 2_655 3.173(2) n
O3 O9 2_645 2.2942(15) n
O3 O8 . 2.414(2) n
O3 O4 . 2.416(2) n
O3 O1 1_655 2.4165(15) n
O3 Sm 1_655 2.6307(11) n
O3 O10 1_655 2.819(2) n
O3 O7 4_665 2.902(2) n
O3 O8 3_766 3.024(2) n
O4 Cd 2_655 2.2319(11) n
O4 O1 1_655 2.400(2) n
O4 O5 . 2.406(2) n
O4 O8 . 2.4186(15) n
O4 O6 3_666 2.467(2) n
O4 O9 4_676 3.071(2) n
O4 O2 2_655 3.331(2) n
O5 O1 2_545 2.4056(15) n
O5 O6 . 2.412(2) n
O5 O8 . 2.454(2) n
O5 O7 . 2.4553(15) n
O5 O6 3_666 2.464(2) n
O5 O7 3_666 2.826(2) n
O5 B2 3_666 2.851(2) n
O5 Sm 2 2.9531(12) n
O6 B3 3_666 1.488(2) n
O6 O8 3_666 2.375(2) n
O6 O1 2_545 2.375(2) n
O6 O7 . 2.441(2) n
O6 O5 3_666 2.464(2) n
O6 O4 3_666 2.467(2) n
O6 Sm 2 2.7730(11) n
O6 O10 . 2.975(2) n
O6 O3 1_455 3.057(2) n
O7 B4 2_645 1.393(2) n
O7 O10 4_666 2.350(2) n
O7 O2 2_645 2.387(2) n
O7 Sm 4_666 2.4226(11) n
O7 O1 2_545 2.434(2) n
O7 O8 . 2.658(2) n
O7 O5 3_666 2.826(2) n
O7 O3 4_566 2.902(2) n
O8 O6 3_666 2.375(2) n
O8 O9 2_645 2.429(2) n
O8 B4 2_645 2.594(2) n
O8 Sm 4_666 2.7140(13) n
O8 O10 4_666 2.902(2) n
O9 B5 2_655 1.375(2) n
O9 Cd 3_665 2.2020(12) n
O9 O3 2_655 2.2942(15) n
O9 Sm 2 2.4096(13) n
O9 O8 2_655 2.429(2) n
O9 O10 . 2.823(2) n
O9 O9 3_665 3.059(2) n
O9 O4 4_575 3.071(2) n
O9 O10 3_665 3.115(2) n
O10 B4 3_665 1.352(2) n
O10 O7 4_565 2.350(2) n
O10 Sm 2 2.3581(11) n
O10 O2 3_665 2.379(2) n
O10 O3 1_455 2.819(2) n
O10 O8 4_565 2.902(2) n
O10 O1 2_545 2.980(2) n
